data_7113194
loop_
_publ_author_name
'Jiang, Jun'
'He, Long'
'Luo, Shi-Wei'
'Cun, Lin-Feng'
'Gong, Liu-Zhu'

_publ_section_title
;
 Enantioselective desymmetrization of prochiral cyclohexanone derivatives
 via the organocatalytic direct Aldol reaction.
;
_journal_issue 7
_journal_name_full 'Chemical communications (Cambridge, England)'
_journal_page_first 736
_journal_page_last 738
_journal_paper_doi 10.1039/b615043h
_journal_year 2007
_chemical_formula_sum 'C14 H17 Cl O2'
_chemical_formula_weight 252.73
_chemical_name_systematic
;
 ?
;
_space_group_IT_number 19
_symmetry_cell_setting orthorhombic
_symmetry_space_group_name_Hall 'P 2ac 2ab'
_symmetry_space_group_name_H-M 'P 21 21 21'
_atom_sites_solution_hydrogens geom
_atom_sites_solution_primary direct
_atom_sites_solution_secondary difmap
_audit_creation_method SHELXL-97
_cell_angle_alpha 90.000(5)
_cell_angle_beta 90.000(5)
_cell_angle_gamma 90.000(5)
_cell_formula_units_Z 4
_cell_length_a 6.748(5)
_cell_length_b 10.465(5)
_cell_length_c 19.186(5)
_cell_measurement_reflns_used 6583
_cell_measurement_temperature 293(2)
_cell_measurement_theta_max 62.6354
_cell_measurement_theta_min 2.3003
_cell_volume 1354.9(12)
_computing_cell_refinement 'CrysAlis RED'
_computing_data_collection 'CrysAlis CCD'
_computing_data_reduction 'CrysAlis RED'
_computing_structure_refinement 'SHELXL-97 (Sheldrick, 1997)'
_computing_structure_solution 'SHELXL-97 (Sheldrick, 1997)'
_diffrn_ambient_temperature 293(2)
_diffrn_detector_area_resol_mean 15.9149
_diffrn_measured_fraction_theta_full 0.966
_diffrn_measured_fraction_theta_max 0.966
_diffrn_radiation_monochromator mirror
_diffrn_radiation_source 'Ultra (Cu) X-ray Source'
_diffrn_radiation_type 'Cu K\a'
_diffrn_radiation_wavelength 1.54184
_diffrn_reflns_av_R_equivalents 0.0279
_diffrn_reflns_av_sigmaI/netI 0.0168
_diffrn_reflns_limit_h_max 7
_diffrn_reflns_limit_h_min -6
_diffrn_reflns_limit_k_max 11
_diffrn_reflns_limit_k_min -11
_diffrn_reflns_limit_l_max 22
_diffrn_reflns_limit_l_min -21
_diffrn_reflns_number 7351
_diffrn_reflns_theta_full 62.63
_diffrn_reflns_theta_max 62.63
_diffrn_reflns_theta_min 4.61
_exptl_absorpt_coefficient_mu 2.397
_exptl_absorpt_correction_T_max 0.7956
_exptl_absorpt_correction_T_min 0.4628
_exptl_absorpt_correction_type multi-scan
_exptl_absorpt_process_details
;
CrysAlis RED, Oxford Diffraction Ltd.,
Version 1.171.32.15 (release 10-01-2008 CrysAlis171 .NET)
(compiled Jan 10 2008,16:37:18)
Empirical absorption correction using spherical harmonics,
 implemented in SCALE3 ABSPACK scaling algorithm.
;
_exptl_crystal_density_diffrn 1.239
_exptl_crystal_density_method 'not measured'
_exptl_crystal_F_000 536
_exptl_crystal_size_max 0.38
_exptl_crystal_size_mid 0.14
_exptl_crystal_size_min 0.10
_refine_diff_density_max 0.342
_refine_diff_density_min -0.195
_refine_diff_density_rms 0.069
_refine_ls_abs_structure_details 'Flack H D (1983), Acta Cryst. A39, 876-881'
_refine_ls_abs_structure_Flack 0.02(2)
_refine_ls_extinction_coef 0.0135(10)
_refine_ls_extinction_expression Fc^*^=kFc[1+0.001xFc^2^\l^3^/sin(2\q)]^-1/4^
_refine_ls_extinction_method SHELXL
_refine_ls_goodness_of_fit_ref 1.000
_refine_ls_hydrogen_treatment constr
_refine_ls_matrix_type full
_refine_ls_number_parameters 155
_refine_ls_number_reflns 2045
_refine_ls_number_restraints 0
_refine_ls_restrained_S_all 1.000
_refine_ls_R_factor_all 0.0387
_refine_ls_R_factor_gt 0.0381
_refine_ls_shift/su_max 0.000
_refine_ls_shift/su_mean 0.000
_refine_ls_structure_factor_coef Fsqd
_refine_ls_weighting_details 'calc w=1/[\s^2^(Fo^2^)+(0.0485P)^2^+0.3620P] where P=(Fo^2^+2Fc^2^)/3'
_refine_ls_weighting_scheme calc
_refine_ls_wR_factor_gt 0.0924
_refine_ls_wR_factor_ref 0.0928
_reflns_number_gt 1975
_reflns_number_total 2045
_reflns_threshold_expression >2sigma(I)
_cod_data_source_file b615043h.txt
_cod_data_source_block 080627-cu
_cod_database_code 7113194

loop_
_symmetry_equiv_pos_as_xyz
'x, y, z'
'-x+1/2, -y, z+1/2'
'x+1/2, -y+1/2, -z'
'-x, y+1/2, -z+1/2'

loop_
_atom_site_label
_atom_site_type_symbol
_atom_site_fract_x
_atom_site_fract_y
_atom_site_fract_z
_atom_site_U_iso_or_equiv
_atom_site_adp_type
_atom_site_occupancy
_atom_site_symmetry_multiplicity
_atom_site_calc_flag
_atom_site_refinement_flags
Cl1 Cl 0.89245(12) -0.35461(7) 0.37744(4) 0.0932(3) Uani 1 1 d .
O1 O 0.3020(2) 0.11887(16) 0.49336(8) 0.0652(4) Uani 1 1 d .
H1 H 0.3036 0.0457 0.5087 0.098 Uiso 1 1 calc R
O2 O 0.0282(2) 0.28948(18) 0.39588(9) 0.0739(5) Uani 1 1 d .
C13 C 0.4544(4) 0.2028(2) 0.30994(10) 0.0595(6) Uani 1 1 d .
H13A H 0.5436 0.1316 0.3020 0.071 Uiso 1 1 calc R
H13B H 0.3689 0.2102 0.2695 0.071 Uiso 1 1 calc R
C7 C 0.4445(3) 0.1305(2) 0.43917(10) 0.0528(5) Uani 1 1 d .
H7 H 0.5388 0.1979 0.4517 0.063 Uiso 1 1 calc R
C11 C 0.4407(4) 0.4368(2) 0.33343(14) 0.0712(7) Uani 1 1 d .
H11A H 0.3492 0.4499 0.2951 0.085 Uiso 1 1 calc R
H11B H 0.5193 0.5138 0.3386 0.085 Uiso 1 1 calc R
C12 C 0.5762(4) 0.3249(2) 0.31683(11) 0.0603(6) Uani 1 1 d .
H12 H 0.6675 0.3140 0.3561 0.072 Uiso 1 1 calc R
C5 C 0.7516(4) 0.0112(2) 0.40309(15) 0.0678(7) Uani 1 1 d .
H5 H 0.8138 0.0897 0.3970 0.081 Uiso 1 1 calc R
C8 C 0.3266(3) 0.17373(19) 0.37401(11) 0.0525(5) Uani 1 1 d .
H8 H 0.2336 0.1055 0.3617 0.063 Uiso 1 1 calc R
C4 C 0.5580(3) 0.0076(2) 0.42664(11) 0.0522(5) Uani 1 1 d .
C10 C 0.3235(4) 0.4126(2) 0.40067(14) 0.0653(6) Uani 1 1 d .
H10A H 0.4137 0.4048 0.4398 0.078 Uiso 1 1 calc R
H10B H 0.2345 0.4835 0.4096 0.078 Uiso 1 1 calc R
C3 C 0.4723(4) -0.1106(2) 0.43729(12) 0.0599(6) Uani 1 1 d .
H3 H 0.3430 -0.1152 0.4539 0.072 Uiso 1 1 calc R
C2 C 0.5746(4) -0.2222(2) 0.42372(12) 0.0679(7) Uani 1 1 d .
H2 H 0.5159 -0.3012 0.4320 0.081 Uiso 1 1 calc R
C9 C 0.2077(3) 0.2918(2) 0.39216(11) 0.0561(5) Uani 1 1 d .
C6 C 0.8544(4) -0.0998(3) 0.38837(16) 0.0764(7) Uani 1 1 d .
H6 H 0.9841 -0.0959 0.3721 0.092 Uiso 1 1 calc R
C14 C 0.6996(5) 0.3499(4) 0.25154(14) 0.0953(10) Uani 1 1 d .
H14A H 0.7724 0.4280 0.2571 0.143 Uiso 1 1 calc R
H14B H 0.6135 0.3568 0.2119 0.143 Uiso 1 1 calc R
H14C H 0.7904 0.2805 0.2446 0.143 Uiso 1 1 calc R
C1 C 0.7643(4) -0.2151(2) 0.39784(13) 0.0653(6) Uani 1 1 d .

loop_
_atom_site_aniso_label
_atom_site_aniso_U_11
_atom_site_aniso_U_22
_atom_site_aniso_U_33
_atom_site_aniso_U_23
_atom_site_aniso_U_13
_atom_site_aniso_U_12
Cl1 0.1045(6) 0.0710(4) 0.1041(5) -0.0052(4) -0.0040(4) 0.0343(4)
O1 0.0633(9) 0.0669(10) 0.0654(9) 0.0038(8) 0.0108(7) 0.0059(8)
O2 0.0465(9) 0.0867(12) 0.0885(12) -0.0008(10) -0.0039(8) 0.0065(8)
C13 0.0665(14) 0.0606(13) 0.0513(11) -0.0044(10) -0.0050(10) 0.0068(11)
C7 0.0514(12) 0.0499(12) 0.0570(11) -0.0007(9) -0.0004(9) -0.0012(10)
C11 0.0741(17) 0.0522(14) 0.0874(16) 0.0036(11) -0.0045(14) -0.0035(12)
C12 0.0593(14) 0.0673(14) 0.0544(11) 0.0034(10) -0.0014(10) -0.0032(11)
C5 0.0537(12) 0.0527(14) 0.0968(18) 0.0055(12) 0.0071(13) -0.0008(10)
C8 0.0522(11) 0.0459(11) 0.0592(12) -0.0057(9) -0.0077(9) -0.0024(9)
C4 0.0518(12) 0.0508(12) 0.0541(11) 0.0035(9) -0.0021(9) -0.0011(10)
C10 0.0607(13) 0.0491(13) 0.0861(16) -0.0094(11) -0.0001(12) 0.0098(10)
C3 0.0566(13) 0.0578(14) 0.0653(12) 0.0005(10) 0.0038(10) -0.0041(11)
C2 0.0825(18) 0.0482(13) 0.0730(15) 0.0038(11) 0.0011(13) -0.0022(12)
C9 0.0488(12) 0.0624(14) 0.0572(12) -0.0012(10) -0.0055(10) 0.0034(10)
C6 0.0550(13) 0.0735(17) 0.1008(19) 0.0036(14) 0.0080(13) 0.0094(13)
C14 0.100(2) 0.112(3) 0.0735(17) 0.0136(16) 0.0215(16) -0.0107(19)
C1 0.0700(15) 0.0557(15) 0.0704(14) 0.0015(11) -0.0067(12) 0.0157(12)

loop_
_atom_type_symbol
_atom_type_description
_atom_type_scat_dispersion_real
_atom_type_scat_dispersion_imag
_atom_type_scat_source
C C 0.0181 0.0091 'International Tables Vol C Tables 4.2.6.8 and 6.1.1.4'
H H 0.0000 0.0000 'International Tables Vol C Tables 4.2.6.8 and 6.1.1.4'
O O 0.0492 0.0322 'International Tables Vol C Tables 4.2.6.8 and 6.1.1.4'
Cl Cl 0.3639 0.7018 'International Tables Vol C Tables 4.2.6.8 and 6.1.1.4'

loop_
_geom_angle_atom_site_label_1
_geom_angle_atom_site_label_2
_geom_angle_atom_site_label_3
_geom_angle
C12 C13 C8 113.58(17)
O1 C7 C4 112.63(17)
O1 C7 C8 105.56(17)
C4 C7 C8 112.27(17)
C12 C11 C10 111.0(2)
C11 C12 C13 109.9(2)
C11 C12 C14 111.6(2)
C13 C12 C14 111.5(2)
C6 C5 C4 121.2(2)
C9 C8 C13 108.72(18)
C9 C8 C7 108.95(17)
C13 C8 C7 114.62(18)
C3 C4 C5 117.9(2)
C3 C4 C7 121.67(19)
C5 C4 C7 120.4(2)
C9 C10 C11 108.5(2)
C4 C3 C2 121.3(2)
C1 C2 C3 119.2(2)
O2 C9 C10 122.2(2)
O2 C9 C8 121.7(2)
C10 C9 C8 115.96(18)
C1 C6 C5 119.5(2)
C6 C1 C2 120.8(2)
C6 C1 Cl1 119.4(2)
C2 C1 Cl1 119.8(2)

loop_
_geom_bond_atom_site_label_1
_geom_bond_atom_site_label_2
_geom_bond_distance
Cl1 C1 1.742(2)
O1 C7 1.421(3)
O2 C9 1.214(3)
C13 C12 1.526(3)
C13 C8 1.532(3)
C7 C4 1.516(3)
C7 C8 1.549(3)
C11 C12 1.519(3)
C11 C10 1.534(4)
C12 C14 1.527(3)
C5 C6 1.382(4)
C5 C4 1.383(3)
C8 C9 1.514(3)
C4 C3 1.381(3)
C10 C9 1.495(3)
C3 C2 1.381(3)
C2 C1 1.375(4)
C6 C1 1.363(4)

loop_
_geom_torsion_atom_site_label_1
_geom_torsion_atom_site_label_2
_geom_torsion_atom_site_label_3
_geom_torsion_atom_site_label_4
_geom_torsion
C10 C11 C12 C13 58.0(3)
C10 C11 C12 C14 -177.8(2)
C8 C13 C12 C11 -55.4(2)
C8 C13 C12 C14 -179.6(2)
C12 C13 C8 C9 51.0(2)
C12 C13 C8 C7 -71.2(2)
O1 C7 C8 C9 53.4(2)
C4 C7 C8 C9 176.42(17)
O1 C7 C8 C13 175.40(17)
C4 C7 C8 C13 -61.5(2)
C6 C5 C4 C3 2.1(4)
C6 C5 C4 C7 -177.0(2)
O1 C7 C4 C3 31.4(3)
C8 C7 C4 C3 -87.6(2)
O1 C7 C4 C5 -149.5(2)
C8 C7 C4 C5 91.5(3)
C12 C11 C10 C9 -57.6(3)
C5 C4 C3 C2 -1.2(3)
C7 C4 C3 C2 178.0(2)
C4 C3 C2 C1 -1.2(3)
C11 C10 C9 O2 -119.7(2)
C11 C10 C9 C8 56.5(3)
C13 C8 C9 O2 123.5(2)
C7 C8 C9 O2 -111.0(2)
C13 C8 C9 C10 -52.8(2)
C7 C8 C9 C10 72.8(2)
C4 C5 C6 C1 -0.6(4)
C5 C6 C1 C2 -1.9(4)
C5 C6 C1 Cl1 178.6(2)
C3 C2 C1 C6 2.8(4)
C3 C2 C1 Cl1 -177.68(19)
